data_2240853
loop_
_publ_author_name
'Suresh, M.'
'Padusha, M. Syed Ali'
'Novina, J. Josephine'
'Vasuki, G.'
'Viswanathan, Vijayan'
'Velmurugan, Devadasan'

_publ_section_title
;
 Crystal structure of ethyl
 6-chloromethyl-2-oxo-4-(2,3,4-trimethoxyphenyl)-1,2,3,4-tetrahydropyrimidine-5-carboxylate
;
_journal_coeditor_code LH5770
_journal_issue 7
_journal_name_full 'Acta Crystallographica Section E'
_journal_page_first 821
_journal_page_last 823
_journal_paper_doi 10.1107/S2056989015011688
_journal_volume 71
_journal_year 2015
_chemical_formula_iupac 'C17 H21 Cl N2 O6'
_chemical_formula_moiety 'C17 H21 Cl N2 O6'
_chemical_formula_sum 'C17 H21 Cl N2 O6'
_chemical_formula_weight 384.81
_chemical_name_systematic
;Ethyl
6-chloromethyl-2-oxo-4-(2,3,4-trimethoxyphenyl)-1,2,3,4-tetrahydropyrimidine-5-carboxylate
;
_space_group_IT_number 2
_symmetry_cell_setting triclinic
_symmetry_space_group_name_Hall '-P 1'
_symmetry_space_group_name_H-M 'P -1'
_atom_sites_solution_hydrogens geom
_atom_sites_solution_primary direct
_atom_sites_solution_secondary difmap
_audit_creation_method SHELXL-97
_cell_angle_alpha 108.552(5)
_cell_angle_beta 102.886(5)
_cell_angle_gamma 94.406(5)
_cell_formula_units_Z 2
_cell_length_a 9.479(5)
_cell_length_b 10.080(5)
_cell_length_c 10.320(5)
_cell_measurement_reflns_used 3737
_cell_measurement_temperature 293(2)
_cell_measurement_theta_max 26.64
_cell_measurement_theta_min 0.98
_cell_volume 899.5(8)
_computing_cell_refinement
;
APEX2 and SAINT (Bruker, 2008)
;
_computing_data_collection
;
APEX2 (Bruker, 2008)
;
_computing_data_reduction
;
SAINT and XPREP (Bruker, 2008)
;
_computing_molecular_graphics
;
ORTEP-3 for Windows (Farrugia, 2012)
;
_computing_publication_material
;
PLATON (Spek, 2009)
;
_computing_structure_refinement
;
SHELXL97 (Sheldrick, 2008)
;
_computing_structure_solution
;
SIR92 (Altomare <i>et al.</i>,  1993)
;
_diffrn_ambient_temperature 293(2)
_diffrn_measured_fraction_theta_full 0.989
_diffrn_measured_fraction_theta_max 0.989
_diffrn_measurement_device_type 'Bruker Kappa APEXII CCD'
_diffrn_measurement_method '\w and \f scan'
_diffrn_radiation_monochromator graphite
_diffrn_radiation_source 'fine-focus sealed tube'
_diffrn_radiation_type MoK\a
_diffrn_radiation_wavelength 0.71073
_diffrn_reflns_av_R_equivalents 0.0245
_diffrn_reflns_av_sigmaI/netI 0.0226
_diffrn_reflns_limit_h_max 11
_diffrn_reflns_limit_h_min -11
_diffrn_reflns_limit_k_max 12
_diffrn_reflns_limit_k_min -12
_diffrn_reflns_limit_l_max 13
_diffrn_reflns_limit_l_min -12
_diffrn_reflns_number 12878
_diffrn_reflns_theta_full 26.64
_diffrn_reflns_theta_max 26.64
_diffrn_reflns_theta_min 2.16
_exptl_absorpt_coefficient_mu 0.249
_exptl_absorpt_correction_T_max 0.9755
_exptl_absorpt_correction_T_min 0.9519
_exptl_absorpt_correction_type multi-scan
_exptl_absorpt_process_details
;
(SADABS; Bruker, 2008)
;
_exptl_crystal_colour colourless
_exptl_crystal_density_diffrn 1.421
_exptl_crystal_density_method 'not measured'
_exptl_crystal_description block
_exptl_crystal_F_000 404
_exptl_crystal_size_max 0.20
_exptl_crystal_size_mid 0.15
_exptl_crystal_size_min 0.10
_refine_diff_density_max 0.245
_refine_diff_density_min -0.283
_refine_ls_extinction_method none
_refine_ls_goodness_of_fit_ref 1.037
_refine_ls_hydrogen_treatment constr
_refine_ls_matrix_type full
_refine_ls_number_parameters 239
_refine_ls_number_reflns 3737
_refine_ls_number_restraints 0
_refine_ls_restrained_S_all 1.037
_refine_ls_R_factor_all 0.0515
_refine_ls_R_factor_gt 0.0412
_refine_ls_shift/su_max 0.000
_refine_ls_shift/su_mean 0.000
_refine_ls_structure_factor_coef Fsqd
_refine_ls_weighting_details 'calc w=1/[\s^2^(Fo^2^)+(0.0599P)^2^+0.3029P] where P=(Fo^2^+2Fc^2^)/3'
_refine_ls_weighting_scheme calc
_refine_ls_wR_factor_gt 0.1129
_refine_ls_wR_factor_ref 0.1212
_reflns_number_gt 3025
_reflns_number_total 3737
_reflns_threshold_expression I>2\s(I)
_cod_data_source_file lh5770sup1.cif
_cod_data_source_block I
_cod_database_code 2240853

loop_
_symmetry_equiv_pos_as_xyz
'x, y, z'
'-x, -y, -z'

loop_
_atom_site_type_symbol
_atom_site_label
_atom_site_fract_x
_atom_site_fract_y
_atom_site_fract_z
_atom_site_U_iso_or_equiv
_atom_site_adp_type
_atom_site_calc_flag
_atom_site_refinement_flags
_atom_site_occupancy
_atom_site_symmetry_multiplicity
C C7 0.3380(3) -0.2172(2) -0.3248(3) 0.0695(6) Uani d . 1 1
H H7A 0.3999 -0.1501 -0.3444 0.104 Uiso calc R 1 1
H H7B 0.3213 -0.3077 -0.3989 0.104 Uiso calc R 1 1
H H7C 0.3848 -0.2260 -0.2360 0.104 Uiso calc R 1 1
C C4 0.2052(2) -0.03983(17) -0.22112(17) 0.0417(4) Uani d . 1 1
C C5 0.33170(19) 0.04788(18) -0.12747(18) 0.0428(4) Uani d . 1 1
H H5 0.4230 0.0206 -0.1293 0.051 Uiso calc R 1 1
C C6 0.32077(18) 0.17612(18) -0.03140(17) 0.0404(4) Uani d . 1 1
H H6 0.4058 0.2338 0.0317 0.049 Uiso calc R 1 1
C C1 0.18792(17) 0.22104(16) -0.02627(16) 0.0353(3) Uani d . 1 1
C C2 0.06034(17) 0.13322(17) -0.12190(17) 0.0375(4) Uani d . 1 1
C C3 0.06932(19) 0.00217(17) -0.21729(17) 0.0409(4) Uani d . 1 1
C C8 -0.1441(3) -0.0596(3) -0.4122(2) 0.0685(6) Uani d . 1 1
H H8A -0.1575 0.0377 -0.3781 0.103 Uiso calc R 1 1
H H8B -0.2377 -0.1197 -0.4467 0.103 Uiso calc R 1 1
H H8C -0.0969 -0.0740 -0.4877 0.103 Uiso calc R 1 1
C C9 -0.1707(3) 0.1099(3) -0.0726(3) 0.0690(6) Uani d . 1 1
H H9A -0.1769 0.0092 -0.1149 0.104 Uiso calc R 1 1
H H9B -0.2658 0.1358 -0.0970 0.104 Uiso calc R 1 1
H H9C -0.1365 0.1373 0.0285 0.104 Uiso calc R 1 1
C C13 0.17802(17) 0.35901(16) 0.08517(16) 0.0360(3) Uani d . 1 1
H H13 0.0787 0.3807 0.0601 0.043 Uiso calc R 1 1
C C12 0.28624(17) 0.48334(16) 0.09400(16) 0.0357(3) Uani d . 1 1
C C11 0.39561(18) 0.54845(16) 0.21121(17) 0.0376(4) Uani d . 1 1
C C14 0.31732(19) 0.40206(18) 0.33668(17) 0.0417(4) Uani d . 1 1
C C10 0.5076(2) 0.67371(18) 0.23650(19) 0.0451(4) Uani d . 1 1
H H10A 0.5094 0.6851 0.1470 0.054 Uiso calc R 1 1
H H10B 0.6041 0.6582 0.2793 0.054 Uiso calc R 1 1
C C15 0.26590(19) 0.52688(17) -0.03168(17) 0.0391(4) Uani d . 1 1
C C16 0.1095(2) 0.4838(2) -0.2602(2) 0.0548(5) Uani d . 1 1
H H16A 0.1940 0.4739 -0.2989 0.066 Uiso calc R 1 1
H H16B 0.0869 0.5787 -0.2469 0.066 Uiso calc R 1 1
C C17 -0.0182(3) 0.3764(3) -0.3576(2) 0.0816(8) Uani d . 1 1
H H17A 0.0067 0.2832 -0.3725 0.122 Uiso calc R 1 1
H H17B -0.0438 0.3916 -0.4466 0.122 Uiso calc R 1 1
H H17C -0.1001 0.3852 -0.3166 0.122 Uiso calc R 1 1
N N2 0.20306(15) 0.34077(15) 0.22426(14) 0.0414(3) Uani d . 1 1
H H2N 0.1367 0.2844 0.2341 0.050 Uiso calc R 1 1
N N1 0.41333(16) 0.50454(16) 0.32654(15) 0.0478(4) Uani d . 1 1
H H1N 0.4894 0.5439 0.3964 0.057 Uiso calc R 1 1
O O5 0.20239(16) -0.16966(14) -0.31766(15) 0.0586(4) Uani d . 1 1
O O4 -0.05528(14) -0.09329(13) -0.29991(14) 0.0536(4) Uani d . 1 1
O O3 -0.07186(13) 0.17960(13) -0.12314(14) 0.0471(3) Uani d . 1 1
O O1 0.34931(16) 0.60863(16) -0.05290(15) 0.0615(4) Uani d . 1 1
O O2 0.13972(14) 0.45913(14) -0.12663(13) 0.0495(3) Uani d . 1 1
O O6 0.33671(15) 0.37184(15) 0.44510(13) 0.0595(4) Uani d . 1 1
Cl Cl 0.46401(7) 0.83004(5) 0.35072(6) 0.06618(19) Uani d . 1 1

loop_
_atom_site_aniso_label
_atom_site_aniso_U_11
_atom_site_aniso_U_22
_atom_site_aniso_U_33
_atom_site_aniso_U_12
_atom_site_aniso_U_13
_atom_site_aniso_U_23
C7 0.0724(15) 0.0561(13) 0.0664(14) 0.0167(11) 0.0202(11) -0.0003(10)
C4 0.0495(10) 0.0351(8) 0.0351(8) 0.0004(7) 0.0089(7) 0.0082(7)
C5 0.0384(9) 0.0438(9) 0.0440(9) 0.0025(7) 0.0120(7) 0.0123(7)
C6 0.0355(8) 0.0396(8) 0.0382(8) -0.0058(7) 0.0033(6) 0.0097(7)
C1 0.0371(8) 0.0317(7) 0.0324(7) -0.0034(6) 0.0034(6) 0.0106(6)
C2 0.0355(8) 0.0346(8) 0.0371(8) -0.0010(6) 0.0016(6) 0.0119(6)
C3 0.0411(9) 0.0340(8) 0.0369(8) -0.0066(7) -0.0003(7) 0.0082(7)
C8 0.0629(13) 0.0710(14) 0.0475(11) -0.0165(11) -0.0123(9) 0.0127(10)
C9 0.0669(14) 0.0783(15) 0.0892(17) 0.0250(12) 0.0395(13) 0.0495(14)
C13 0.0343(8) 0.0352(8) 0.0316(7) -0.0030(6) 0.0020(6) 0.0087(6)
C12 0.0380(8) 0.0294(7) 0.0348(8) 0.0013(6) 0.0059(6) 0.0078(6)
C11 0.0393(9) 0.0320(8) 0.0371(8) -0.0010(6) 0.0078(7) 0.0089(6)
C14 0.0439(9) 0.0385(8) 0.0351(8) -0.0059(7) 0.0025(7) 0.0107(7)
C10 0.0469(10) 0.0373(9) 0.0426(9) -0.0075(7) 0.0076(7) 0.0082(7)
C15 0.0424(9) 0.0337(8) 0.0384(8) 0.0052(7) 0.0088(7) 0.0100(7)
C16 0.0629(12) 0.0611(12) 0.0402(9) 0.0124(10) 0.0058(8) 0.0220(9)
C17 0.0997(19) 0.0735(16) 0.0466(12) 0.0001(14) -0.0117(12) 0.0114(11)
N2 0.0422(8) 0.0407(7) 0.0328(7) -0.0115(6) 0.0035(6) 0.0096(6)
N1 0.0463(8) 0.0482(8) 0.0369(7) -0.0168(7) -0.0066(6) 0.0160(6)
O5 0.0615(9) 0.0436(7) 0.0531(8) 0.0061(6) 0.0102(6) -0.0030(6)
O4 0.0483(7) 0.0383(6) 0.0535(7) -0.0110(5) -0.0075(6) 0.0066(6)
O3 0.0359(6) 0.0398(6) 0.0581(8) -0.0001(5) 0.0015(5) 0.0154(6)
O1 0.0604(9) 0.0675(9) 0.0557(8) -0.0128(7) 0.0036(6) 0.0334(7)
O2 0.0519(7) 0.0511(7) 0.0386(6) -0.0040(6) -0.0016(5) 0.0180(5)
O6 0.0628(9) 0.0630(9) 0.0412(7) -0.0235(7) -0.0084(6) 0.0250(6)
Cl 0.0771(4) 0.0375(3) 0.0716(4) 0.0020(2) 0.0145(3) 0.0072(2)

loop_
_atom_type_symbol
_atom_type_description
_atom_type_scat_dispersion_real
_atom_type_scat_dispersion_imag
_atom_type_scat_source
C C 0.0033 0.0016 'International Tables Vol C Tables 4.2.6.8 and 6.1.1.4'
H H 0.0000 0.0000 'International Tables Vol C Tables 4.2.6.8 and 6.1.1.4'
N N 0.0061 0.0033 'International Tables Vol C Tables 4.2.6.8 and 6.1.1.4'
O O 0.0106 0.0060 'International Tables Vol C Tables 4.2.6.8 and 6.1.1.4'
Cl Cl 0.1484 0.1585 'International Tables Vol C Tables 4.2.6.8 and 6.1.1.4'

loop_
_geom_angle_atom_site_label_1
_geom_angle_atom_site_label_2
_geom_angle_atom_site_label_3
_geom_angle
O5 C7 H7A 109.5
O5 C7 H7B 109.5
H7A C7 H7B 109.5
O5 C7 H7C 109.5
H7A C7 H7C 109.5
H7B C7 H7C 109.5
O5 C4 C5 124.55(17)
O5 C4 C3 115.73(15)
C5 C4 C3 119.71(16)
C6 C5 C4 119.45(17)
C6 C5 H5 120.3
C4 C5 H5 120.3
C1 C6 C5 122.07(15)
C1 C6 H6 119.0
C5 C6 H6 119.0
C6 C1 C2 118.47(15)
C6 C1 C13 121.07(13)
C2 C1 C13 120.39(15)
O3 C2 C3 120.68(14)
O3 C2 C1 119.18(15)
C3 C2 C1 120.11(16)
O4 C3 C4 118.51(15)
O4 C3 C2 121.07(16)
C4 C3 C2 120.16(14)
O4 C8 H8A 109.5
O4 C8 H8B 109.5
H8A C8 H8B 109.5
O4 C8 H8C 109.5
H8A C8 H8C 109.5
H8B C8 H8C 109.5
O3 C9 H9A 109.5
O3 C9 H9B 109.5
H9A C9 H9B 109.5
O3 C9 H9C 109.5
H9A C9 H9C 109.5
H9B C9 H9C 109.5
N2 C13 C1 109.46(13)
N2 C13 C12 109.91(12)
C1 C13 C12 112.61(13)
N2 C13 H13 108.2
C1 C13 H13 108.2
C12 C13 H13 108.2
C11 C12 C15 122.12(15)
C11 C12 C13 120.78(14)
C15 C12 C13 117.09(13)
C12 C11 N1 120.98(14)
C12 C11 C10 126.74(15)
N1 C11 C10 112.26(14)
O6 C14 N2 123.26(15)
O6 C14 N1 120.67(14)
N2 C14 N1 116.06(15)
C11 C10 Cl 109.90(13)
C11 C10 H10A 109.7
Cl C10 H10A 109.7
C11 C10 H10B 109.7
Cl C10 H10B 109.7
H10A C10 H10B 108.2
O1 C15 O2 122.11(16)
O1 C15 C12 127.08(15)
O2 C15 C12 110.79(14)
O2 C16 C17 107.07(17)
O2 C16 H16A 110.3
C17 C16 H16A 110.3
O2 C16 H16B 110.3
C17 C16 H16B 110.3
H16A C16 H16B 108.6
C16 C17 H17A 109.5
C16 C17 H17B 109.5
H17A C17 H17B 109.5
C16 C17 H17C 109.5
H17A C17 H17C 109.5
H17B C17 H17C 109.5
C14 N2 C13 127.23(14)
C14 N2 H2N 116.4
C13 N2 H2N 116.4
C14 N1 C11 124.02(14)
C14 N1 H1N 118.0
C11 N1 H1N 118.0
C4 O5 C7 117.72(15)
C3 O4 C8 117.15(15)
C2 O3 C9 116.65(15)
C15 O2 C16 117.05(14)

loop_
_geom_bond_atom_site_label_1
_geom_bond_atom_site_label_2
_geom_bond_distance
C7 O5 1.415(3)
C7 H7A 0.9600
C7 H7B 0.9600
C7 H7C 0.9600
C4 O5 1.364(2)
C4 C5 1.389(2)
C4 C3 1.391(3)
C5 C6 1.384(3)
C5 H5 0.9300
C6 C1 1.377(3)
C6 H6 0.9300
C1 C2 1.403(2)
C1 C13 1.522(2)
C2 O3 1.370(2)
C2 C3 1.396(2)
C3 O4 1.3791(19)
C8 O4 1.424(3)
C8 H8A 0.9600
C8 H8B 0.9600
C8 H8C 0.9600
C9 O3 1.412(2)
C9 H9A 0.9600
C9 H9B 0.9600
C9 H9C 0.9600
C13 N2 1.474(2)
C13 C12 1.523(2)
C13 H13 0.9800
C12 C11 1.341(2)
C12 C15 1.475(2)
C11 N1 1.378(2)
C11 C10 1.500(2)
C14 O6 1.230(2)
C14 N2 1.335(2)
C14 N1 1.369(2)
C10 Cl 1.783(2)
C10 H10A 0.9700
C10 H10B 0.9700
C15 O1 1.202(2)
C15 O2 1.335(2)
C16 O2 1.448(2)
C16 C17 1.487(3)
C16 H16A 0.9700
C16 H16B 0.9700
C17 H17A 0.9600
C17 H17B 0.9600
C17 H17C 0.9600
N2 H2N 0.8600
N1 H1N 0.8600

loop_
_geom_hbond_atom_site_label_D
_geom_hbond_atom_site_label_H
_geom_hbond_atom_site_label_A
_geom_hbond_site_symmetry_A
_geom_hbond_distance_DH
_geom_hbond_distance_HA
_geom_hbond_distance_DA
_geom_hbond_angle_DHA
N1 H1N O6 2_666 0.86 1.95 2.812(2) 178.4
N2 H2N O4 2 0.86 2.37 3.160(2) 153.4
C17 H17C Cg 2_567 0.96 2.83 3.676(4) 147
C10 H10A O1 . 0.97 2.14 2.864(3) 131

loop_
_geom_torsion_atom_site_label_1
_geom_torsion_atom_site_label_2
_geom_torsion_atom_site_label_3
_geom_torsion_atom_site_label_4
_geom_torsion
O5 C4 C5 C6 -178.30(16)
C3 C4 C5 C6 0.0(3)
C4 C5 C6 C1 -0.7(3)
C5 C6 C1 C2 0.0(2)
C5 C6 C1 C13 176.89(15)
C6 C1 C2 O3 -176.62(14)
C13 C1 C2 O3 6.5(2)
C6 C1 C2 C3 1.4(2)
C13 C1 C2 C3 -175.49(14)
O5 C4 C3 O4 5.7(2)
C5 C4 C3 O4 -172.75(15)
O5 C4 C3 C2 179.86(15)
C5 C4 C3 C2 1.4(3)
O3 C2 C3 O4 -10.1(2)
C1 C2 C3 O4 171.86(15)
O3 C2 C3 C4 175.89(15)
C1 C2 C3 C4 -2.1(2)
C6 C1 C13 N2 -72.80(18)
C2 C1 C13 N2 104.02(16)
C6 C1 C13 C12 49.8(2)
C2 C1 C13 C12 -133.40(15)
N2 C13 C12 C11 7.4(2)
C1 C13 C12 C11 -114.95(17)
N2 C13 C12 C15 -173.26(14)
C1 C13 C12 C15 64.41(19)
C15 C12 C11 N1 -179.15(15)
C13 C12 C11 N1 0.2(3)
C15 C12 C11 C10 2.3(3)
C13 C12 C11 C10 -178.40(16)
C12 C11 C10 Cl 103.68(19)
N1 C11 C10 Cl -75.01(18)
C11 C12 C15 O1 9.9(3)
C13 C12 C15 O1 -169.41(18)
C11 C12 C15 O2 -171.87(16)
C13 C12 C15 O2 8.8(2)
O6 C14 N2 C13 -173.33(17)
N1 C14 N2 C13 7.7(3)
C1 C13 N2 C14 112.29(19)
C12 C13 N2 C14 -11.9(2)
O6 C14 N1 C11 -177.08(18)
N2 C14 N1 C11 1.9(3)
C12 C11 N1 C14 -5.6(3)
C10 C11 N1 C14 173.14(17)
C5 C4 O5 C7 -1.3(3)
C3 C4 O5 C7 -179.67(18)
C4 C3 O4 C8 -114.3(2)
C2 C3 O4 C8 71.6(2)
C3 C2 O3 C9 71.6(2)
C1 C2 O3 C9 -110.4(2)
O1 C15 O2 C16 2.5(3)
C12 C15 O2 C16 -175.83(15)
C17 C16 O2 C15 168.35(19)

_cod_database_fobs_code 2240853
